data_7236596
loop_
_publ_author_name
'Jiao, Nianming'
'Zhang, Yanqiang'
'Liu, Long'
'Shreeve, Jean'ne M.'
'Zhang, Suojiang'

_publ_section_title
;
 Hypergolic fuels based on water-stable borohydride cluster anions with
 ultralow ignition delay times
;
_journal_issue 26
_journal_name_full 'Journal of Materials Chemistry A'
_journal_page_first 13341
_journal_paper_doi 10.1039/C7TA04038E
_journal_volume 5
_journal_year 2017
_chemical_formula_sum 'C16 H43 B6 N'
_chemical_formula_weight 314.37
_space_group_IT_number 14
_space_group_name_Hall '-P 2yn'
_space_group_name_H-M_alt 'P 1 21/n 1'
_symmetry_cell_setting monoclinic
_symmetry_space_group_name_H-M 'P 1 21/n 1'
_atom_sites_solution_hydrogens geom
_atom_sites_solution_primary direct
_atom_sites_solution_secondary difmap
_audit_creation_method SHELXL-97
_audit_update_record
;
2016-12-20 deposited with the CCDC.
2017-06-12 downloaded from the CCDC.
;
_cell_angle_alpha 90.00
_cell_angle_beta 99.15(3)
_cell_angle_gamma 90.00
_cell_formula_units_Z 4
_cell_length_a 8.6160(17)
_cell_length_b 17.164(3)
_cell_length_c 15.238(3)
_cell_measurement_reflns_used 7183
_cell_measurement_temperature 153(2)
_cell_measurement_theta_max 27.4855
_cell_measurement_theta_min 1.1864
_cell_volume 2224.8(8)
_computing_cell_refinement 'CrystalClear (Rigaku Inc., 2008)'
_computing_data_collection 'CrystalClear (Rigaku Inc., 2008)'
_computing_data_reduction 'CrystalClear (Rigaku Inc., 2008)'
_computing_molecular_graphics
;
 Mercury: visualization and analysis of crystal structures, C. F. Macrae,
 P. R. Edgington, P. McCabe, E. Pidcock, G. P. Shields, R. Taylor,
 M. Towler and J. van de Streek, J. Appl. Cryst., 39, 453-457, 2006.
;
_computing_publication_material 'SHELX-97 (Sheldrick, 1997)'
_computing_structure_refinement 'SHELXL-97 (Sheldrick, 1997)'
_computing_structure_solution 'SHELXS-97 (Sheldrick, 1990)'
_diffrn_ambient_temperature 153(2)
_diffrn_detector_area_resol_mean 28.5714
_diffrn_measured_fraction_theta_full 0.993
_diffrn_measured_fraction_theta_max 0.993
_diffrn_measurement_device_type 'Saturn724+ CCD'
_diffrn_measurement_method '\w scans at fixed \c = 45\%'
_diffrn_radiation_monochromator graphite
_diffrn_radiation_source 'fine-focus sealed tube'
_diffrn_radiation_type MoK\a
_diffrn_radiation_wavelength 0.71073
_diffrn_reflns_av_R_equivalents 0.0327
_diffrn_reflns_av_sigmaI/netI 0.0383
_diffrn_reflns_limit_h_max 11
_diffrn_reflns_limit_h_min -8
_diffrn_reflns_limit_k_max 21
_diffrn_reflns_limit_k_min -22
_diffrn_reflns_limit_l_max 17
_diffrn_reflns_limit_l_min -19
_diffrn_reflns_number 15025
_diffrn_reflns_theta_full 27.49
_diffrn_reflns_theta_max 27.49
_diffrn_reflns_theta_min 2.37
_exptl_absorpt_coefficient_mu 0.049
_exptl_absorpt_correction_T_max 1.0000
_exptl_absorpt_correction_T_min 0.7865
_exptl_absorpt_correction_type multi-scan
_exptl_absorpt_process_details 'CrystalClear (Rigaku Inc., 2008)'
_exptl_crystal_colour colorless
_exptl_crystal_density_diffrn 0.939
_exptl_crystal_density_method 'not measured'
_exptl_crystal_description block
_exptl_crystal_F_000 704
_exptl_crystal_size_max 0.26
_exptl_crystal_size_mid 0.24
_exptl_crystal_size_min 0.23
_refine_diff_density_max 0.224
_refine_diff_density_min -0.208
_refine_diff_density_rms 0.045
_refine_ls_extinction_method none
_refine_ls_goodness_of_fit_ref 1.218
_refine_ls_hydrogen_treatment mixed
_refine_ls_matrix_type full
_refine_ls_number_parameters 216
_refine_ls_number_reflns 5073
_refine_ls_number_restraints 0
_refine_ls_restrained_S_all 1.218
_refine_ls_R_factor_all 0.0878
_refine_ls_R_factor_gt 0.0766
_refine_ls_shift/su_max 0.000
_refine_ls_shift/su_mean 0.000
_refine_ls_structure_factor_coef Fsqd
_refine_ls_weighting_details 'calc w=1/[\s^2^(Fo^2^)+(0.0653P)^2^+0.8922P] where P=(Fo^2^+2Fc^2^)/3'
_refine_ls_weighting_scheme calc
_refine_ls_wR_factor_gt 0.1758
_refine_ls_wR_factor_ref 0.1911
_reflns_number_gt 4510
_reflns_number_total 5073
_reflns_threshold_expression >2sigma(I)
_cod_data_source_file c7ta04038e2.cif
_cod_data_source_block bww16003
_cod_original_cell_volume 2224.7(8)
_cod_original_sg_symbol_H-M P2(1)/n
_cod_database_code 7236596

loop_
_symmetry_equiv_pos_as_xyz
'x, y, z'
'-x+1/2, y+1/2, -z+1/2'
'-x, -y, -z'
'x-1/2, -y-1/2, z-1/2'

loop_
_atom_site_label
_atom_site_type_symbol
_atom_site_fract_x
_atom_site_fract_y
_atom_site_fract_z
_atom_site_U_iso_or_equiv
_atom_site_adp_type
_atom_site_occupancy
_atom_site_symmetry_multiplicity
_atom_site_calc_flag
_atom_site_refinement_flags
N1 N 0.41443(16) 0.14711(8) 0.30846(9) 0.0229(3) Uani 1 1 d .
C1 C 0.4767(2) 0.11748(10) 0.22645(11) 0.0255(4) Uani 1 1 d .
H1A H 0.5823 0.1402 0.2264 0.031 Uiso 1 1 calc R
H1B H 0.4897 0.0603 0.2318 0.031 Uiso 1 1 calc R
C2 C 0.3763(2) 0.13518(11) 0.13750(12) 0.0325(4) Uani 1 1 d .
H2A H 0.2690 0.1143 0.1367 0.039 Uiso 1 1 calc R
H2B H 0.3682 0.1923 0.1287 0.039 Uiso 1 1 calc R
C3 C 0.4484(3) 0.09885(13) 0.06326(13) 0.0385(5) Uani 1 1 d .
H3A H 0.4588 0.0420 0.0736 0.046 Uiso 1 1 calc R
H3B H 0.5552 0.1204 0.0644 0.046 Uiso 1 1 calc R
C4 C 0.3527(3) 0.11288(14) -0.02770(13) 0.0500(6) Uani 1 1 d .
H4A H 0.4045 0.0878 -0.0731 0.075 Uiso 1 1 calc R
H4B H 0.3444 0.1690 -0.0392 0.075 Uiso 1 1 calc R
H4C H 0.2473 0.0909 -0.0297 0.075 Uiso 1 1 calc R
C5 C 0.5191(2) 0.11505(10) 0.39046(11) 0.0256(4) Uani 1 1 d .
H5A H 0.4668 0.1247 0.4428 0.031 Uiso 1 1 calc R
H5B H 0.5274 0.0579 0.3836 0.031 Uiso 1 1 calc R
C6 C 0.6842(2) 0.14858(11) 0.40956(12) 0.0318(4) Uani 1 1 d .
H6A H 0.7328 0.1468 0.3549 0.038 Uiso 1 1 calc R
H6B H 0.6793 0.2037 0.4280 0.038 Uiso 1 1 calc R
C7 C 0.7839(2) 0.10242(12) 0.48268(13) 0.0364(5) Uani 1 1 d .
H7A H 0.7981 0.0488 0.4613 0.044 Uiso 1 1 calc R
H7B H 0.7283 0.0989 0.5346 0.044 Uiso 1 1 calc R
C8 C 0.9445(3) 0.13952(14) 0.51135(14) 0.0443(5) Uani 1 1 d .
H8A H 0.9947 0.1489 0.4589 0.066 Uiso 1 1 calc R
H8B H 1.0104 0.1044 0.5522 0.066 Uiso 1 1 calc R
H8C H 0.9319 0.1891 0.5413 0.066 Uiso 1 1 calc R
C9 C 0.4174(2) 0.23578(10) 0.30706(11) 0.0260(4) Uani 1 1 d .
H9A H 0.3468 0.2538 0.2532 0.031 Uiso 1 1 calc R
H9B H 0.5252 0.2528 0.3015 0.031 Uiso 1 1 calc R
C10 C 0.3692(2) 0.27620(10) 0.38753(12) 0.0297(4) Uani 1 1 d .
H10A H 0.2577 0.2648 0.3908 0.036 Uiso 1 1 calc R
H10B H 0.4344 0.2570 0.4427 0.036 Uiso 1 1 calc R
C11 C 0.3923(2) 0.36354(10) 0.37828(13) 0.0315(4) Uani 1 1 d .
H11A H 0.5041 0.3740 0.3747 0.038 Uiso 1 1 calc R
H11B H 0.3286 0.3816 0.3221 0.038 Uiso 1 1 calc R
C12 C 0.3460(3) 0.40934(12) 0.45506(16) 0.0489(6) Uani 1 1 d .
H12A H 0.3661 0.4649 0.4469 0.073 Uiso 1 1 calc R
H12B H 0.4080 0.3914 0.5109 0.073 Uiso 1 1 calc R
H12C H 0.2339 0.4014 0.4570 0.073 Uiso 1 1 calc R
C13 C 0.2464(2) 0.12075(10) 0.30885(12) 0.0258(4) Uani 1 1 d .
H13A H 0.1774 0.1479 0.2602 0.031 Uiso 1 1 calc R
H13B H 0.2144 0.1373 0.3656 0.031 Uiso 1 1 calc R
C14 C 0.2186(2) 0.03336(10) 0.29791(13) 0.0308(4) Uani 1 1 d .
H14A H 0.2887 0.0053 0.3453 0.037 Uiso 1 1 calc R
H14B H 0.2448 0.0164 0.2399 0.037 Uiso 1 1 calc R
C15 C 0.0474(2) 0.01271(12) 0.30270(14) 0.0381(5) Uani 1 1 d .
H15A H 0.0378 -0.0447 0.3056 0.046 Uiso 1 1 calc R
H15B H 0.0196 0.0344 0.3584 0.046 Uiso 1 1 calc R
C16 C -0.0699(3) 0.04250(13) 0.2250(2) 0.0540(7) Uani 1 1 d .
H16A H -0.0392 0.0245 0.1691 0.081 Uiso 1 1 calc R
H16B H -0.0712 0.0996 0.2259 0.081 Uiso 1 1 calc R
H16C H -0.1749 0.0226 0.2297 0.081 Uiso 1 1 calc R
B1 B -0.1648(4) 0.27051(15) 0.14317(17) 0.0473(6) Uani 1 1 d .
H1C H -0.2290 0.2242 0.1027 0.057 Uiso 1 1 d R
B2 B 0.0224(3) 0.30568(16) 0.15973(16) 0.0437(6) Uani 1 1 d .
H2 H 0.1334 0.2875 0.1388 0.052 Uiso 1 1 d R
B3 B -0.0648(3) 0.27795(13) 0.24902(15) 0.0341(5) Uani 1 1 d .
H3 H -0.0498 0.2351 0.3034 0.041 Uiso 1 1 d R
B4 B -0.2144(3) 0.34384(13) 0.22106(16) 0.0352(5) Uani 1 1 d .
H4 H -0.3244 0.3597 0.2446 0.042 Uiso 1 1 d R
B5 B -0.1186(3) 0.37300(14) 0.12673(16) 0.0382(5) Uani 1 1 d .
H5 H -0.1450 0.4166 0.0735 0.046 Uiso 1 1 d R
B6 B -0.0227(3) 0.37419(14) 0.23299(16) 0.0382(5) Uani 1 1 d .
H6 H 0.0366 0.4206 0.2754 0.046 Uiso 1 1 d R
H1D H -0.248(5) 0.333(2) 0.132(3) 0.129(14) Uiso 1 1 d .

loop_
_atom_site_aniso_label
_atom_site_aniso_U_11
_atom_site_aniso_U_22
_atom_site_aniso_U_33
_atom_site_aniso_U_23
_atom_site_aniso_U_13
_atom_site_aniso_U_12
N1 0.0240(7) 0.0206(7) 0.0252(7) 0.0024(5) 0.0069(6) -0.0001(6)
C1 0.0262(9) 0.0255(8) 0.0266(8) -0.0001(7) 0.0098(7) 0.0023(7)
C2 0.0378(11) 0.0336(10) 0.0269(9) 0.0027(7) 0.0071(8) 0.0076(8)
C3 0.0421(11) 0.0454(12) 0.0294(9) -0.0037(8) 0.0096(8) 0.0050(9)
C4 0.0707(17) 0.0506(13) 0.0288(10) -0.0005(9) 0.0081(10) 0.0121(12)
C5 0.0291(9) 0.0222(8) 0.0264(8) 0.0052(7) 0.0067(7) 0.0016(7)
C6 0.0294(9) 0.0339(10) 0.0315(9) 0.0045(8) 0.0027(7) -0.0033(8)
C7 0.0337(10) 0.0393(11) 0.0345(10) 0.0064(8) 0.0005(8) 0.0008(8)
C8 0.0363(11) 0.0525(13) 0.0405(11) 0.0005(10) -0.0047(9) -0.0026(10)
C9 0.0301(9) 0.0206(8) 0.0278(8) 0.0030(7) 0.0066(7) -0.0001(7)
C10 0.0357(10) 0.0245(9) 0.0305(9) -0.0006(7) 0.0109(8) -0.0006(7)
C11 0.0345(10) 0.0237(9) 0.0371(10) -0.0021(7) 0.0082(8) -0.0025(8)
C12 0.0668(16) 0.0294(10) 0.0558(14) -0.0120(10) 0.0257(12) -0.0051(10)
C13 0.0226(8) 0.0248(8) 0.0320(9) -0.0006(7) 0.0108(7) -0.0013(7)
C14 0.0286(9) 0.0238(9) 0.0409(10) 0.0009(7) 0.0081(8) -0.0015(7)
C15 0.0349(11) 0.0319(10) 0.0505(12) -0.0081(9) 0.0158(9) -0.0097(8)
C16 0.0308(11) 0.0320(11) 0.097(2) -0.0057(12) 0.0028(12) -0.0030(9)
B1 0.0627(18) 0.0353(13) 0.0427(13) -0.0108(10) 0.0045(12) -0.0002(12)
B2 0.0390(13) 0.0554(15) 0.0402(12) 0.0112(11) 0.0167(10) 0.0185(12)
B3 0.0373(12) 0.0308(11) 0.0359(11) 0.0074(9) 0.0111(9) 0.0067(9)
B4 0.0325(12) 0.0339(11) 0.0415(12) 0.0045(9) 0.0126(9) 0.0052(9)
B5 0.0415(13) 0.0405(12) 0.0346(11) 0.0099(10) 0.0115(10) 0.0086(10)
B6 0.0370(12) 0.0385(12) 0.0392(12) 0.0022(10) 0.0064(10) -0.0093(10)

loop_
_atom_type_symbol
_atom_type_description
_atom_type_scat_dispersion_real
_atom_type_scat_dispersion_imag
_atom_type_scat_source
C C 0.0033 0.0016 'International Tables Vol C Tables 4.2.6.8 and 6.1.1.4'
H H 0.0000 0.0000 'International Tables Vol C Tables 4.2.6.8 and 6.1.1.4'
B B 0.0013 0.0007 'International Tables Vol C Tables 4.2.6.8 and 6.1.1.4'
N N 0.0061 0.0033 'International Tables Vol C Tables 4.2.6.8 and 6.1.1.4'

loop_
_geom_angle_atom_site_label_1
_geom_angle_atom_site_label_2
_geom_angle_atom_site_label_3
_geom_angle
C13 N1 C9 108.45(13)
C13 N1 C5 109.26(13)
C9 N1 C5 111.32(13)
C13 N1 C1 111.36(13)
C9 N1 C1 108.26(12)
C5 N1 C1 108.22(13)
C2 C1 N1 116.13(14)
C2 C1 H1A 108.3
N1 C1 H1A 108.3
C2 C1 H1B 108.3
N1 C1 H1B 108.3
H1A C1 H1B 107.4
C3 C2 C1 110.02(15)
C3 C2 H2A 109.7
C1 C2 H2A 109.7
C3 C2 H2B 109.7
C1 C2 H2B 109.7
H2A C2 H2B 108.2
C2 C3 C4 113.02(18)
C2 C3 H3A 109.0
C4 C3 H3A 109.0
C2 C3 H3B 109.0
C4 C3 H3B 109.0
H3A C3 H3B 107.8
C3 C4 H4A 109.5
C3 C4 H4B 109.5
H4A C4 H4B 109.5
C3 C4 H4C 109.5
H4A C4 H4C 109.5
H4B C4 H4C 109.5
C6 C5 N1 115.76(14)
C6 C5 H5A 108.3
N1 C5 H5A 108.3
C6 C5 H5B 108.3
N1 C5 H5B 108.3
H5A C5 H5B 107.4
C7 C6 C5 110.27(15)
C7 C6 H6A 109.6
C5 C6 H6A 109.6
C7 C6 H6B 109.6
C5 C6 H6B 109.6
H6A C6 H6B 108.1
C6 C7 C8 112.02(17)
C6 C7 H7A 109.2
C8 C7 H7A 109.2
C6 C7 H7B 109.2
C8 C7 H7B 109.2
H7A C7 H7B 107.9
C7 C8 H8A 109.5
C7 C8 H8B 109.5
H8A C8 H8B 109.5
C7 C8 H8C 109.5
H8A C8 H8C 109.5
H8B C8 H8C 109.5
N1 C9 C10 115.90(14)
N1 C9 H9A 108.3
C10 C9 H9A 108.3
N1 C9 H9B 108.3
C10 C9 H9B 108.3
H9A C9 H9B 107.4
C11 C10 C9 108.54(14)
C11 C10 H10A 110.0
C9 C10 H10A 110.0
C11 C10 H10B 110.0
C9 C10 H10B 110.0
H10A C10 H10B 108.4
C12 C11 C10 112.67(16)
C12 C11 H11A 109.1
C10 C11 H11A 109.1
C12 C11 H11B 109.1
C10 C11 H11B 109.1
H11A C11 H11B 107.8
C11 C12 H12A 109.5
C11 C12 H12B 109.5
H12A C12 H12B 109.5
C11 C12 H12C 109.5
H12A C12 H12C 109.5
H12B C12 H12C 109.5
N1 C13 C14 115.24(14)
N1 C13 H13A 108.5
C14 C13 H13A 108.5
N1 C13 H13B 108.5
C14 C13 H13B 108.5
H13A C13 H13B 107.5
C13 C14 C15 111.02(15)
C13 C14 H14A 109.4
C15 C14 H14A 109.4
C13 C14 H14B 109.4
C15 C14 H14B 109.4
H14A C14 H14B 108.0
C16 C15 C14 114.32(18)
C16 C15 H15A 108.7
C14 C15 H15A 108.7
C16 C15 H15B 108.7
C14 C15 H15B 108.7
H15A C15 H15B 107.6
C15 C16 H16A 109.5
C15 C16 H16B 109.5
H16A C16 H16B 109.5
C15 C16 H16C 109.5
H16A C16 H16C 109.5
H16B C16 H16C 109.5
B2 B1 B3 60.66(15)
B2 B1 B4 88.47(16)
B3 B1 B4 57.99(13)
B2 B1 B5 57.17(14)
B3 B1 B5 88.25(16)
B4 B1 B5 60.33(13)
B2 B1 H1C 136.0
B3 B1 H1C 135.8
B4 B1 H1C 135.6
B5 B1 H1C 136.0
B2 B1 H1D 102.4(18)
B3 B1 H1D 104.7(18)
B4 B1 H1D 48.1(17)
B5 B1 H1D 46.0(18)
H1C B1 H1D 108.0
B5 B2 B1 65.18(16)
B5 B2 B6 59.84(14)
B1 B2 B6 91.85(16)
B5 B2 B3 92.33(16)
B1 B2 B3 59.81(15)
B6 B2 B3 60.06(13)
B5 B2 H2 136.3
B1 B2 H2 134.7
B6 B2 H2 133.1
B3 B2 H2 131.2
B1 B3 B4 64.46(15)
B1 B3 B6 91.37(16)
B4 B3 B6 59.88(13)
B1 B3 B2 59.52(16)
B4 B3 B2 91.52(15)
B6 B3 B2 59.54(14)
B1 B3 H3 130.0
B4 B3 H3 128.4
B6 B3 H3 138.4
B2 B3 H3 140.0
B6 B4 B3 60.08(14)
B6 B4 B1 87.56(16)
B3 B4 B1 57.55(14)
B6 B4 B5 56.97(13)
B3 B4 B5 87.76(14)
B1 B4 B5 59.92(14)
B6 B4 H4 139.1
B3 B4 H4 137.2
B1 B4 H4 133.3
B5 B4 H4 134.9
B6 B4 H1D 101.1(17)
B3 B4 H1D 101.0(17)
B1 B4 H1D 44.8(17)
B5 B4 H1D 45.7(17)
H4 B4 H1D 107.8
B2 B5 B6 60.49(15)
B2 B5 B1 57.66(15)
B6 B5 B1 87.96(15)
B2 B5 B4 88.40(15)
B6 B5 B4 57.85(13)
B1 B5 B4 59.75(13)
B2 B5 H5 137.5
B6 B5 H5 135.1
B1 B5 H5 136.9
B4 B5 H5 134.1
B2 B5 H1D 101.6(18)
B6 B5 H1D 103.9(17)
B1 B5 H1D 44.7(17)
B4 B5 H1D 47.7(17)
H5 B5 H1D 108.4
B5 B6 B2 59.66(14)
B5 B6 B4 65.18(14)
B2 B6 B4 92.12(17)
B5 B6 B3 92.42(16)
B2 B6 B3 60.39(14)
B4 B6 B3 60.04(13)
B5 B6 H6 132.8
B2 B6 H6 138.6
B4 B6 H6 129.2
B3 B6 H6 134.6

loop_
_geom_bond_atom_site_label_1
_geom_bond_atom_site_label_2
_geom_bond_distance
N1 C13 1.517(2)
N1 C9 1.522(2)
N1 C5 1.523(2)
N1 C1 1.523(2)
C1 C2 1.518(2)
C1 H1A 0.9900
C1 H1B 0.9900
C2 C3 1.509(3)
C2 H2A 0.9900
C2 H2B 0.9900
C3 C4 1.515(3)
C3 H3A 0.9900
C3 H3B 0.9900
C4 H4A 0.9800
C4 H4B 0.9800
C4 H4C 0.9800
C5 C6 1.519(3)
C5 H5A 0.9900
C5 H5B 0.9900
C6 C7 1.518(3)
C6 H6A 0.9900
C6 H6B 0.9900
C7 C8 1.523(3)
C7 H7A 0.9900
C7 H7B 0.9900
C8 H8A 0.9800
C8 H8B 0.9800
C8 H8C 0.9800
C9 C10 1.523(2)
C9 H9A 0.9900
C9 H9B 0.9900
C10 C11 1.522(2)
C10 H10A 0.9900
C10 H10B 0.9900
C11 C12 1.515(3)
C11 H11A 0.9900
C11 H11B 0.9900
C12 H12A 0.9800
C12 H12B 0.9800
C12 H12C 0.9800
C13 C14 1.524(2)
C13 H13A 0.9900
C13 H13B 0.9900
C14 C15 1.531(3)
C14 H14A 0.9900
C14 H14B 0.9900
C15 C16 1.518(3)
C15 H15A 0.9900
C15 H15B 0.9900
C16 H16A 0.9800
C16 H16B 0.9800
C16 H16C 0.9800
B1 B2 1.703(4)
B1 B3 1.708(4)
B1 B4 1.826(3)
B1 B5 1.830(4)
B1 H1C 1.0996
B1 H1D 1.29(4)
B2 B5 1.694(3)
B2 B6 1.708(4)
B2 B3 1.723(3)
B2 H2 1.0997
B3 B4 1.716(3)
B3 B6 1.717(3)
B3 H3 1.1000
B4 B6 1.714(3)
B4 B5 1.837(3)
B4 H4 1.1001
B4 H1D 1.36(4)
B5 B6 1.697(3)
B5 H5 1.1005
B5 H1D 1.32(4)
B6 H6 1.1001

loop_
_geom_torsion_atom_site_label_1
_geom_torsion_atom_site_label_2
_geom_torsion_atom_site_label_3
_geom_torsion_atom_site_label_4
_geom_torsion
C13 N1 C1 C2 52.78(19)
C9 N1 C1 C2 -66.35(19)
C5 N1 C1 C2 172.88(15)
N1 C1 C2 C3 -177.11(15)
C1 C2 C3 C4 178.96(18)
C13 N1 C5 C6 -168.64(14)
C9 N1 C5 C6 -48.90(19)
C1 N1 C5 C6 69.95(18)
N1 C5 C6 C7 -170.31(15)
C5 C6 C7 C8 -173.46(17)
C13 N1 C9 C10 62.96(19)
C5 N1 C9 C10 -57.27(19)
C1 N1 C9 C10 -176.09(15)
N1 C9 C10 C11 175.33(15)
C9 C10 C11 C12 179.47(18)
C9 N1 C13 C14 172.28(14)
C5 N1 C13 C14 -66.22(18)
C1 N1 C13 C14 53.26(19)
N1 C13 C14 C15 177.88(15)
C13 C14 C15 C16 67.9(2)
B3 B1 B2 B5 -108.71(17)
B4 B1 B2 B5 -55.11(14)
B3 B1 B2 B6 -53.38(14)
B4 B1 B2 B6 0.23(16)
B5 B1 B2 B6 55.33(14)
B4 B1 B2 B3 53.61(14)
B5 B1 B2 B3 108.71(17)
B2 B1 B3 B4 108.37(17)
B5 B1 B3 B4 55.60(14)
B2 B1 B3 B6 52.96(15)
B4 B1 B3 B6 -55.41(14)
B5 B1 B3 B6 0.19(16)
B4 B1 B3 B2 -108.37(17)
B5 B1 B3 B2 -52.77(15)
B5 B2 B3 B1 59.35(17)
B6 B2 B3 B1 112.22(18)
B5 B2 B3 B4 0.42(18)
B1 B2 B3 B4 -58.94(16)
B6 B2 B3 B4 53.28(15)
B5 B2 B3 B6 -52.87(16)
B1 B2 B3 B6 -112.22(18)
B1 B3 B4 B6 -107.92(17)
B2 B3 B4 B6 -53.02(16)
B6 B3 B4 B1 107.92(17)
B2 B3 B4 B1 54.90(16)
B1 B3 B4 B5 -55.29(16)
B6 B3 B4 B5 52.64(14)
B2 B3 B4 B5 -0.38(17)
B2 B1 B4 B6 -0.23(16)
B3 B1 B4 B6 55.63(15)
B5 B1 B4 B6 -52.71(14)
B2 B1 B4 B3 -55.85(15)
B5 B1 B4 B3 -108.34(17)
B2 B1 B4 B5 52.48(15)
B3 B1 B4 B5 108.34(17)
B1 B2 B5 B6 108.06(17)
B3 B2 B5 B6 53.04(15)
B6 B2 B5 B1 -108.06(17)
B3 B2 B5 B1 -55.02(15)
B1 B2 B5 B4 54.63(15)
B6 B2 B5 B4 -53.43(14)
B3 B2 B5 B4 -0.39(17)
B3 B1 B5 B2 55.70(16)
B4 B1 B5 B2 109.33(17)
B2 B1 B5 B6 -55.89(15)
B3 B1 B5 B6 -0.19(17)
B4 B1 B5 B6 53.44(14)
B2 B1 B5 B4 -109.33(17)
B3 B1 B5 B4 -53.63(14)
B6 B4 B5 B2 55.64(16)
B3 B4 B5 B2 0.39(17)
B1 B4 B5 B2 -52.90(16)
B3 B4 B5 B6 -55.25(15)
B1 B4 B5 B6 -108.54(18)
B6 B4 B5 B1 108.54(18)
B3 B4 B5 B1 53.29(15)
B1 B5 B6 B2 53.49(16)
B4 B5 B6 B2 108.53(17)
B2 B5 B6 B4 -108.53(17)
B1 B5 B6 B4 -55.04(15)
B2 B5 B6 B3 -53.30(16)
B1 B5 B6 B3 0.19(16)
B4 B5 B6 B3 55.23(14)
B1 B2 B6 B5 -59.69(16)
B3 B2 B6 B5 -112.88(18)
B5 B2 B6 B4 59.45(15)
B1 B2 B6 B4 -0.24(17)
B3 B2 B6 B4 -53.43(14)
B5 B2 B6 B3 112.88(18)
B1 B2 B6 B3 53.19(15)
B3 B4 B6 B5 108.68(16)
B1 B4 B6 B5 55.20(15)
B3 B4 B6 B2 53.71(14)
B1 B4 B6 B2 0.23(16)
B5 B4 B6 B2 -54.98(14)
B1 B4 B6 B3 -53.48(14)
B5 B4 B6 B3 -108.68(16)
B1 B3 B6 B5 -0.21(18)
B4 B3 B6 B5 -59.38(15)
B2 B3 B6 B5 52.74(15)
B1 B3 B6 B2 -52.95(16)
B4 B3 B6 B2 -112.12(17)
B1 B3 B6 B4 59.18(16)
B2 B3 B6 B4 112.12(17)
